data_4309663
loop_
_publ_author_name
'Jos\'e Vicente'
'Pablo Gonz\'alez-Herrero'
'Mar\'ia P\'erez-Cadenas'
'Peter G. Jones'
'Delia Bautista'

_publ_section_title
;
(Fluoren-9-ylidene)methanedithiolato Complexes of Platinum: Synthesis,
Reactivity, and Luminescence1
;
_journal_name_full 'Inorganic Chemistry'
_journal_page_first 7200
_journal_page_last 7213
_journal_paper_doi 10.1021/ic050748o
_journal_volume 44
_journal_year 2005
_chemical_formula_sum 'C35 H38 Cl2 N2 O2 Pt S2'
_chemical_formula_weight 848.78
_chemical_name_systematic
; 
 ? 
;
_space_group_IT_number 19
_symmetry_cell_setting orthorhombic
_symmetry_space_group_name_Hall 'P 2ac 2ab'
_symmetry_space_group_name_H-M 'P 21 21 21'
_atom_sites_solution_hydrogens geom
_atom_sites_solution_primary Patterson
_atom_sites_solution_secondary difmap
_audit_creation_method SHELXL-97
_cell_angle_alpha 90.00
_cell_angle_beta 90.00
_cell_angle_gamma 90.00
_cell_formula_units_Z 4
_cell_length_a 8.1462(4)
_cell_length_b 17.0641(9)
_cell_length_c 24.0539(13)
_cell_measurement_reflns_used 7106
_cell_measurement_temperature 100(2)
_cell_measurement_theta_max 28.11
_cell_measurement_theta_min 2.53
_cell_volume 3343.7(3)
_computing_cell_refinement 'Bruker SAINT'
_computing_data_collection 'Bruker SMART'
_computing_data_reduction 'Bruker SAINT'
_computing_molecular_graphics 'Bruker SHELXTL'
_computing_publication_material 'Bruker SHELXTL'
_computing_structure_refinement 'SHELXL-97 (Sheldrick, 1997)'
_computing_structure_solution 'SHELXS-97 (Sheldrick, 1990)'
_diffrn_ambient_temperature 100(2)
_diffrn_detector_area_resol_mean 8.26
_diffrn_measured_fraction_theta_full 0.998
_diffrn_measured_fraction_theta_max 0.998
_diffrn_measurement_device_type 'Bruker SMART APEX'
_diffrn_measurement_method \w-scan
_diffrn_radiation_monochromator graphite
_diffrn_radiation_source 'fine-focus sealed tube'
_diffrn_radiation_type MoK\a
_diffrn_radiation_wavelength 0.71073
_diffrn_reflns_av_R_equivalents 0.0377
_diffrn_reflns_av_sigmaI/netI 0.0378
_diffrn_reflns_limit_h_max 10
_diffrn_reflns_limit_h_min -10
_diffrn_reflns_limit_k_max 21
_diffrn_reflns_limit_k_min -21
_diffrn_reflns_limit_l_max 30
_diffrn_reflns_limit_l_min -30
_diffrn_reflns_number 36566
_diffrn_reflns_theta_full 26.00
_diffrn_reflns_theta_max 26.37
_diffrn_reflns_theta_min 2.07
_exptl_absorpt_coefficient_mu 4.516
_exptl_absorpt_correction_T_max 0.7140
_exptl_absorpt_correction_T_min 0.3350
_exptl_absorpt_correction_type multi-scan
_exptl_absorpt_process_details SADABS
_exptl_crystal_colour red
_exptl_crystal_density_diffrn 1.686
_exptl_crystal_density_method 'not measured'
_exptl_crystal_description lath
_exptl_crystal_F_000 1688
_exptl_crystal_size_max 0.31
_exptl_crystal_size_mid 0.17
_exptl_crystal_size_min 0.08
_refine_diff_density_max 1.775
_refine_diff_density_min -1.130
_refine_diff_density_rms 0.112
_refine_ls_abs_structure_details 'Flack H D (1983), Acta Cryst. A39, 876-881'
_refine_ls_abs_structure_Flack 0.039(6)
_refine_ls_extinction_method none
_refine_ls_goodness_of_fit_ref 1.177
_refine_ls_hydrogen_treatment 'rigid methyls, others riding'
_refine_ls_matrix_type full
_refine_ls_number_parameters 401
_refine_ls_number_reflns 6814
_refine_ls_number_restraints 353
_refine_ls_restrained_S_all 1.179
_refine_ls_R_factor_all 0.0283
_refine_ls_R_factor_gt 0.0279
_refine_ls_shift/su_max 0.001
_refine_ls_shift/su_mean 0.000
_refine_ls_structure_factor_coef Fsqd
_refine_ls_weighting_details 'calc w=1/[\s^2^(Fo^2^)+(0.0251P)^2^+2.8110P] where P=(Fo^2^+2Fc^2^)/3'
_refine_ls_weighting_scheme calc
_refine_ls_wR_factor_gt 0.0668
_refine_ls_wR_factor_ref 0.0670
_reflns_number_gt 6755
_reflns_number_total 6814
_reflns_threshold_expression >2sigma(I)
_cod_data_source_file ic050748osi20050706_032202_2.cif
_cod_data_source_block mpc62as
_cod_depositor_comments
;
The following automatic conversions were performed:
'_symmetry_cell_setting' value 'Orthorhombic' changed to 'orthorhombic'
according to '/home/saulius/struct/CIF-dictionaries/cif_core.dic'
dictionary named 'cif_core.dic' version 2.4.1 from 2010-06-29.

Automatic conversion script
Id: cif_fix_enum 1527 2010-12-29 10:47:43Z saulius 
;
_cod_database_code 4309663

loop_
_symmetry_equiv_pos_as_xyz
'x, y, z'
'-x+1/2, -y, z+1/2'
'-x, y+1/2, -z+1/2'
'x+1/2, -y+1/2, -z'

loop_
_atom_site_label
_atom_site_type_symbol
_atom_site_fract_x
_atom_site_fract_y
_atom_site_fract_z
_atom_site_U_iso_or_equiv
_atom_site_adp_type
_atom_site_occupancy
_atom_site_symmetry_multiplicity
_atom_site_calc_flag
_atom_site_refinement_flags
_atom_site_disorder_assembly
_atom_site_disorder_group
Pt1 Pt 0.90218(2) 0.573051(11) 0.614980(7) 0.01545(5) Uani 1 1 d . . .
S1 S 0.71530(16) 0.49532(8) 0.57144(5) 0.0199(3) Uani 1 1 d . A .
S2 S 0.68793(15) 0.56475(8) 0.67544(5) 0.0200(3) Uani 1 1 d . A .
N1 N 1.0886(5) 0.5813(2) 0.55815(16) 0.0169(8) Uani 1 1 d U . .
N2 N 1.0657(5) 0.6410(2) 0.65697(17) 0.0152(8) Uani 1 1 d U . .
O1 O 0.3241(4) 0.3228(2) 0.45962(16) 0.0236(8) Uani 1 1 d U . .
C1 C 0.3842(6) 0.3959(3) 0.5411(2) 0.0182(10) Uani 1 1 d U A .
H1 H 0.4873 0.4089 0.5251 0.022 Uiso 1 1 calc R . .
C2 C 0.2728(7) 0.3489(3) 0.5124(2) 0.0216(11) Uani 1 1 d U . .
C3 C 0.1190(7) 0.3307(3) 0.5343(2) 0.0217(11) Uani 1 1 d U . .
H3 H 0.0440 0.2994 0.5138 0.026 Uiso 1 1 calc R . .
C4 C 0.0766(6) 0.3591(3) 0.5868(2) 0.0217(11) Uani 1 1 d U . .
H4 H -0.0282 0.3473 0.6020 0.026 Uiso 1 1 calc R . .
C4A C 0.1859(6) 0.4042(3) 0.6167(2) 0.0170(9) Uani 1 1 d U A .
C4B C 0.1736(6) 0.4386(3) 0.6719(2) 0.0181(10) Uani 1 1 d U A .
C5 C 0.0496(6) 0.4347(3) 0.7106(2) 0.0216(11) Uani 1 1 d U . .
H5 H -0.0489 0.4073 0.7023 0.026 Uiso 1 1 calc R . .
C6 C 0.0690(7) 0.4707(3) 0.7614(2) 0.0263(12) Uani 1 1 d DU A .
H6 H -0.0159 0.4678 0.7884 0.032 Uiso 1 1 calc R . .
C7 C 0.2144(7) 0.5119(3) 0.7734(2) 0.0221(11) Uani 1 1 d DU . .
C8 C 0.3389(6) 0.5185(3) 0.7346(2) 0.0183(10) Uani 1 1 d DU A .
H8 H 0.4350 0.5480 0.7425 0.022 Uiso 1 1 calc R . .
C8A C 0.3197(6) 0.4804(3) 0.6828(2) 0.0178(10) Uani 1 1 d U . .
C9 C 0.4290(6) 0.4733(3) 0.6342(2) 0.0172(10) Uani 1 1 d U A .
C9A C 0.3415(5) 0.4232(3) 0.5936(2) 0.0153(9) Uani 1 1 d U . .
C10 C 0.5807(6) 0.5053(3) 0.62810(19) 0.0159(10) Uani 1 1 d U . .
C11 C 0.2254(8) 0.2670(3) 0.4333(2) 0.0315(13) Uani 1 1 d U . .
H11A H 0.2200 0.2196 0.4563 0.038 Uiso 1 1 calc R . .
H11B H 0.2723 0.2541 0.3970 0.038 Uiso 1 1 calc R . .
H11C H 0.1146 0.2883 0.4284 0.038 Uiso 1 1 calc R . .
O2 O 0.2359(7) 0.5574(4) 0.8302(2) 0.0119(8) Uiso 0.595(8) 1 d PDU A 1
C12 C 0.3745(10) 0.5714(5) 0.8437(3) 0.0119(8) Uiso 0.595(8) 1 d PDU A 1
O2' O 0.2117(10) 0.5337(5) 0.8250(3) 0.0119(8) Uiso 0.405(8) 1 d PDU A 2
C12' C 0.2855(17) 0.5792(7) 0.8424(5) 0.0119(8) Uiso 0.405(8) 1 d PDU A 2
C21 C 1.0890(7) 0.5520(3) 0.5065(2) 0.0216(10) Uani 1 1 d U . .
H21 H 0.9981 0.5212 0.4948 0.026 Uiso 1 1 calc R . .
C22 C 1.2162(6) 0.5646(3) 0.4693(2) 0.0219(10) Uani 1 1 d U . .
H22 H 1.2108 0.5428 0.4330 0.026 Uiso 1 1 calc R . .
C23 C 1.3525(6) 0.6092(3) 0.4851(2) 0.0184(10) Uani 1 1 d U . .
C24 C 1.3537(6) 0.6365(3) 0.5395(2) 0.0173(10) Uani 1 1 d U . .
H24 H 1.4463 0.6647 0.5528 0.021 Uiso 1 1 calc R . .
C25 C 1.2224(6) 0.6234(3) 0.5746(2) 0.0156(9) Uani 1 1 d U . .
C26 C 1.2091(6) 0.6561(3) 0.6311(2) 0.0154(10) Uani 1 1 d U . .
C27 C 1.3291(6) 0.7032(3) 0.6555(2) 0.0168(10) Uani 1 1 d U . .
H27 H 1.4296 0.7119 0.6364 0.020 Uiso 1 1 calc R . .
C28 C 1.3043(6) 0.7377(3) 0.7073(2) 0.0191(10) Uani 1 1 d U . .
C29 C 1.1566(6) 0.7185(3) 0.7337(2) 0.0213(11) Uani 1 1 d U . .
H29 H 1.1341 0.7388 0.7697 0.026 Uiso 1 1 calc R . .
C30 C 1.0439(6) 0.6708(3) 0.7081(2) 0.0211(11) Uani 1 1 d U . .
H30 H 0.9458 0.6582 0.7275 0.025 Uiso 1 1 calc R . .
C31 C 1.4886(7) 0.6266(3) 0.4434(2) 0.0244(11) Uani 1 1 d U . .
C32 C 1.5613(7) 0.5492(3) 0.4223(2) 0.0260(12) Uani 1 1 d U . .
H32A H 1.6049 0.5193 0.4538 0.031 Uiso 1 1 calc R . .
H32B H 1.6499 0.5602 0.3959 0.031 Uiso 1 1 calc R . .
H32C H 1.4754 0.5186 0.4038 0.031 Uiso 1 1 calc R . .
C33 C 1.4151(8) 0.6705(4) 0.3939(2) 0.0353(14) Uani 1 1 d U . .
H33A H 1.3308 0.6379 0.3763 0.042 Uiso 1 1 calc R . .
H33B H 1.5017 0.6821 0.3669 0.042 Uiso 1 1 calc R . .
H33C H 1.3655 0.7195 0.4068 0.042 Uiso 1 1 calc R . .
C34 C 1.6277(7) 0.6756(3) 0.4692(2) 0.0296(13) Uani 1 1 d U . .
H34A H 1.5840 0.7263 0.4813 0.036 Uiso 1 1 calc R . .
H34B H 1.7140 0.6841 0.4414 0.036 Uiso 1 1 calc R . .
H34C H 1.6736 0.6477 0.5012 0.036 Uiso 1 1 calc R . .
C35 C 1.4252(7) 0.7971(3) 0.7313(2) 0.0216(11) Uani 1 1 d U . .
C36 C 1.6035(8) 0.7733(4) 0.7194(3) 0.0461(17) Uani 1 1 d U . .
H36A H 1.6234 0.7205 0.7339 0.055 Uiso 1 1 calc R . .
H36B H 1.6781 0.8104 0.7376 0.055 Uiso 1 1 calc R . .
H36C H 1.6228 0.7739 0.6792 0.055 Uiso 1 1 calc R . .
C37 C 1.3867(11) 0.8749(3) 0.7035(3) 0.052(2) Uani 1 1 d U . .
H37A H 1.4130 0.8716 0.6638 0.063 Uiso 1 1 calc R . .
H37B H 1.4525 0.9165 0.7207 0.063 Uiso 1 1 calc R . .
H37C H 1.2698 0.8869 0.7080 0.063 Uiso 1 1 calc R . .
C38 C 1.4087(9) 0.8058(4) 0.7941(2) 0.0348(13) Uani 1 1 d U . .
H38A H 1.2980 0.8244 0.8031 0.042 Uiso 1 1 calc R . .
H38B H 1.4898 0.8437 0.8076 0.042 Uiso 1 1 calc R . .
H38C H 1.4275 0.7550 0.8119 0.042 Uiso 1 1 calc R . .
C99 C 0.6588(8) 0.3462(4) 0.3868(3) 0.0413(15) Uani 1 1 d . . .
H99A H 0.6569 0.2887 0.3818 0.050 Uiso 1 1 calc R . .
H99B H 0.5470 0.3633 0.3974 0.050 Uiso 1 1 calc R . .
Cl1 Cl 0.7154(2) 0.39139(11) 0.32380(7) 0.0457(4) Uani 1 1 d . . .
Cl2 Cl 0.79856(19) 0.37081(9) 0.44057(6) 0.0323(3) Uani 1 1 d . . .

loop_
_atom_site_aniso_label
_atom_site_aniso_U_11
_atom_site_aniso_U_22
_atom_site_aniso_U_33
_atom_site_aniso_U_23
_atom_site_aniso_U_13
_atom_site_aniso_U_12
Pt1 0.01270(8) 0.01632(9) 0.01734(9) 0.00062(8) -0.00170(8) -0.00222(7)
S1 0.0161(6) 0.0240(7) 0.0196(6) -0.0032(5) -0.0006(5) -0.0040(5)
S2 0.0151(6) 0.0232(7) 0.0216(6) -0.0023(5) -0.0013(5) -0.0046(5)
N1 0.0166(18) 0.0162(19) 0.0179(19) 0.0004(16) -0.0005(17) 0.000(2)
N2 0.010(2) 0.019(2) 0.016(2) -0.0008(17) 0.0005(16) 0.0001(15)
O1 0.0163(18) 0.024(2) 0.030(2) -0.0043(16) 0.0029(16) 0.0001(15)
C1 0.014(2) 0.018(2) 0.023(2) 0.0029(18) -0.001(2) -0.0007(19)
C2 0.025(3) 0.020(3) 0.020(3) 0.003(2) -0.004(2) 0.002(2)
C3 0.018(3) 0.022(3) 0.024(3) -0.004(2) -0.005(2) 0.001(2)
C4 0.014(2) 0.021(3) 0.030(3) 0.002(2) -0.002(2) -0.001(2)
C4A 0.012(2) 0.015(2) 0.024(2) 0.005(2) -0.006(2) 0.0011(16)
C4B 0.015(2) 0.019(3) 0.020(2) 0.000(2) -0.0029(18) 0.0011(19)
C5 0.019(2) 0.021(3) 0.025(3) -0.002(2) -0.0002(19) -0.003(2)
C6 0.026(3) 0.029(3) 0.024(3) 0.002(2) 0.005(2) -0.003(2)
C7 0.023(3) 0.021(3) 0.022(3) -0.003(2) -0.005(2) 0.001(2)
C8 0.017(2) 0.016(2) 0.022(3) 0.000(2) -0.0022(19) -0.0010(19)
C8A 0.013(2) 0.016(2) 0.025(3) 0.0021(19) -0.0026(19) 0.0035(18)
C9 0.013(2) 0.015(2) 0.023(2) 0.0024(18) -0.0031(18) -0.0013(18)
C9A 0.015(2) 0.011(2) 0.020(2) 0.006(2) -0.0040(17) -0.0022(19)
C10 0.014(2) 0.014(2) 0.019(2) 0.0004(17) -0.0018(19) -0.0012(19)
C11 0.031(3) 0.032(3) 0.031(3) -0.010(3) -0.008(3) 0.009(3)
C21 0.020(2) 0.020(2) 0.025(3) -0.0015(19) -0.008(2) -0.005(2)
C22 0.026(3) 0.020(3) 0.019(2) -0.004(2) -0.002(2) 0.001(2)
C23 0.018(2) 0.014(2) 0.023(3) 0.002(2) -0.0003(19) 0.0053(18)
C24 0.019(2) 0.011(2) 0.022(2) 0.0020(19) -0.0028(19) -0.0014(18)
C25 0.018(2) 0.011(2) 0.017(2) 0.0036(18) -0.0048(19) -0.0003(18)
C26 0.016(2) 0.009(2) 0.021(2) 0.0013(17) 0.0000(19) 0.0021(18)
C27 0.013(2) 0.016(2) 0.020(2) 0.003(2) -0.0002(19) 0.0004(18)
C28 0.018(2) 0.018(2) 0.021(3) 0.0040(19) -0.005(2) 0.0004(19)
C29 0.024(3) 0.023(3) 0.017(3) -0.005(2) 0.0020(19) 0.001(2)
C30 0.015(2) 0.029(3) 0.020(3) 0.003(2) 0.0058(19) 0.001(2)
C31 0.033(3) 0.019(3) 0.022(3) 0.000(2) 0.005(2) -0.001(2)
C32 0.028(3) 0.028(3) 0.022(3) -0.001(2) 0.007(2) 0.001(2)
C33 0.036(3) 0.046(3) 0.024(3) 0.017(2) 0.005(3) 0.009(3)
C34 0.031(3) 0.030(3) 0.028(3) 0.000(2) 0.012(2) -0.006(2)
C35 0.021(3) 0.020(3) 0.024(3) -0.005(2) -0.002(2) -0.004(2)
C36 0.024(3) 0.064(4) 0.051(4) -0.027(3) 0.000(3) -0.001(3)
C37 0.070(5) 0.025(3) 0.062(4) 0.011(3) -0.032(4) -0.016(3)
C38 0.034(3) 0.042(3) 0.028(3) -0.007(2) -0.003(3) -0.011(3)
C99 0.044(4) 0.046(4) 0.034(3) 0.008(3) -0.011(3) -0.014(3)
Cl1 0.0466(10) 0.0587(11) 0.0316(8) 0.0011(7) -0.0075(8) 0.0006(8)
Cl2 0.0354(8) 0.0376(8) 0.0239(7) -0.0009(6) -0.0038(6) 0.0035(6)

loop_
_atom_type_symbol
_atom_type_description
_atom_type_scat_dispersion_real
_atom_type_scat_dispersion_imag
_atom_type_scat_source
C C 0.0033 0.0016 'International Tables Vol C Tables 4.2.6.8 and 6.1.1.4'
H H 0.0000 0.0000 'International Tables Vol C Tables 4.2.6.8 and 6.1.1.4'
N N 0.0061 0.0033 'International Tables Vol C Tables 4.2.6.8 and 6.1.1.4'
O O 0.0106 0.0060 'International Tables Vol C Tables 4.2.6.8 and 6.1.1.4'
S S 0.1246 0.1234 'International Tables Vol C Tables 4.2.6.8 and 6.1.1.4'
Pt Pt -1.7033 8.3905 'International Tables Vol C Tables 4.2.6.8 and 6.1.1.4'
Cl Cl 0.1484 0.1585 'International Tables Vol C Tables 4.2.6.8 and 6.1.1.4'

loop_
_geom_angle_atom_site_label_1
_geom_angle_atom_site_label_2
_geom_angle_atom_site_label_3
_geom_angle
_geom_angle_site_symmetry_1
_geom_angle_site_symmetry_3
_geom_angle_publ_flag
N2 Pt1 N1 78.86(16) . . ?
N2 Pt1 S1 177.66(12) . . ?
N1 Pt1 S1 103.24(11) . . ?
N2 Pt1 S2 102.73(12) . . ?
N1 Pt1 S2 177.78(12) . . ?
S1 Pt1 S2 75.20(5) . . ?
C10 S1 Pt1 90.23(16) . . ?
C10 S2 Pt1 90.17(17) . . ?
C21 N1 C25 117.6(4) . . ?
C21 N1 Pt1 126.5(4) . . ?
C25 N1 Pt1 115.8(3) . . ?
C30 N2 C26 117.8(4) . . ?
C30 N2 Pt1 125.7(3) . . ?
C26 N2 Pt1 116.5(3) . . ?
C11 O1 C2 116.9(4) . . ?
C9A C1 C2 118.7(5) . . ?
C1 C2 C3 121.7(5) . . ?
C1 C2 O1 115.8(5) . . ?
C3 C2 O1 122.5(5) . . ?
C2 C3 C4 119.2(5) . . ?
C4A C4 C3 120.4(5) . . ?
C4 C4A C9A 119.9(5) . . ?
C4 C4A C4B 131.1(5) . . ?
C9A C4A C4B 109.0(4) . . ?
C5 C4B C8A 121.1(5) . . ?
C5 C4B C4A 130.4(5) . . ?
C8A C4B C4A 108.4(4) . . ?
C4B C5 C6 119.7(5) . . ?
C5 C6 C7 120.1(5) . . ?
O2' C7 C8 129.5(6) . . ?
O2' C7 C6 109.0(6) . . ?
C8 C7 C6 121.3(5) . . ?
O2' C7 O2 14.8(4) . . ?
C8 C7 O2 117.5(5) . . ?
C6 C7 O2 121.0(5) . . ?
C7 C8 C8A 118.4(5) . . ?
C4B C8A C8 119.3(5) . . ?
C4B C8A C9 108.6(4) . . ?
C8 C8A C9 132.0(5) . . ?
C10 C9 C8A 127.0(5) . . ?
C10 C9 C9A 126.8(5) . . ?
C8A C9 C9A 106.2(4) . . ?
C1 C9A C4A 120.1(5) . . ?
C1 C9A C9 132.2(4) . . ?
C4A C9A C9 107.7(4) . . ?
C9 C10 S1 127.7(4) . . ?
C9 C10 S2 127.9(4) . . ?
S1 C10 S2 104.4(3) . . ?
C12 O2 C7 115.8(6) . . ?
C12' O2' C7 125.1(9) . . ?
N1 C21 C22 122.9(5) . . ?
C21 C22 C23 120.2(5) . . ?
C24 C23 C22 116.3(5) . . ?
C24 C23 C31 123.4(5) . . ?
C22 C23 C31 120.3(5) . . ?
C25 C24 C23 121.1(5) . . ?
N1 C25 C24 121.8(4) . . ?
N1 C25 C26 114.1(4) . . ?
C24 C25 C26 124.0(4) . . ?
N2 C26 C27 121.5(4) . . ?
N2 C26 C25 114.7(4) . . ?
C27 C26 C25 123.7(4) . . ?
C28 C27 C26 121.2(5) . . ?
C27 C28 C29 115.6(5) . . ?
C27 C28 C35 121.7(5) . . ?
C29 C28 C35 122.5(5) . . ?
C30 C29 C28 120.6(5) . . ?
N2 C30 C29 123.1(5) . . ?
C23 C31 C33 108.8(5) . . ?
C23 C31 C32 109.3(4) . . ?
C33 C31 C32 108.4(5) . . ?
C23 C31 C34 112.1(4) . . ?
C33 C31 C34 109.6(5) . . ?
C32 C31 C34 108.5(5) . . ?
C37 C35 C38 109.4(5) . . ?
C37 C35 C28 106.3(5) . . ?
C38 C35 C28 112.5(5) . . ?
C37 C35 C36 110.1(6) . . ?
C38 C35 C36 107.1(5) . . ?
C28 C35 C36 111.4(4) . . ?
Cl1 C99 Cl2 110.9(3) . . ?

loop_
_geom_bond_atom_site_label_1
_geom_bond_atom_site_label_2
_geom_bond_distance
_geom_bond_site_symmetry_2
_geom_bond_publ_flag
Pt1 N2 2.035(4) . ?
Pt1 N1 2.048(4) . ?
Pt1 S1 2.2745(13) . ?
Pt1 S2 2.2762(13) . ?
S1 C10 1.757(5) . ?
S2 C10 1.757(5) . ?
N1 C21 1.339(6) . ?
N1 C25 1.364(6) . ?
N2 C30 1.342(6) . ?
N2 C26 1.348(6) . ?
O1 C11 1.397(7) . ?
O1 C2 1.408(6) . ?
C1 C9A 1.392(7) . ?
C1 C2 1.393(7) . ?
C2 C3 1.395(8) . ?
C3 C4 1.395(7) . ?
C4 C4A 1.380(7) . ?
C4A C9A 1.422(6) . ?
C4A C4B 1.454(7) . ?
C4B C5 1.376(7) . ?
C4B C8A 1.412(7) . ?
C5 C6 1.378(7) . ?
C6 C7 1.407(7) . ?
C7 O2' 1.297(9) . ?
C7 C8 1.383(7) . ?
C7 O2 1.582(8) . ?
C8 C8A 1.413(7) . ?
C8A C9 1.475(7) . ?
C9 C10 1.359(7) . ?
C9 C9A 1.480(7) . ?
O2 C12 1.199(9) . ?
O2' C12' 1.066(12) . ?
C21 C22 1.386(7) . ?
C22 C23 1.399(7) . ?
C23 C24 1.390(7) . ?
C23 C31 1.524(7) . ?
C24 C25 1.380(7) . ?
C25 C26 1.474(7) . ?
C26 C27 1.395(7) . ?
C27 C28 1.391(7) . ?
C28 C29 1.400(7) . ?
C28 C35 1.527(7) . ?
C29 C30 1.374(7) . ?
C31 C33 1.528(7) . ?
C31 C32 1.533(7) . ?
C31 C34 1.539(8) . ?
C35 C37 1.521(8) . ?
C35 C38 1.522(7) . ?
C35 C36 1.535(8) . ?
C99 Cl1 1.761(7) . ?
C99 Cl2 1.773(6) . ?

loop_
_geom_hbond_atom_site_label_D
_geom_hbond_atom_site_label_H
_geom_hbond_atom_site_label_A
_geom_hbond_distance_DH
_geom_hbond_distance_HA
_geom_hbond_distance_DA
_geom_hbond_angle_DHA
_geom_hbond_site_symmetry_A
C99 H99B O1 0.99 2.45 3.265(8) 139.0 .
C30 H30 Cl1 0.95 2.79 3.651(5) 150.6 2_665
